data_4304732
loop_
_publ_author_name
'Subhas Samanta'
'Priti Singh'
'Jan Fiedler'
'Stanislav Z\'ali\<s'
'Wolfgang Kaim'
'Sreebrata Goswami'

_publ_section_title
;
Singlet Diradical Complexes of Ruthenium and Osmium: Geometrical and
Electronic Structures and their Unexpected Changes on Oxidation
;
_journal_name_full 'Inorganic Chemistry'
_journal_page_first 1625
_journal_page_last 1633
_journal_paper_doi 10.1021/ic702301a
_journal_volume 47
_journal_year 2008
_chemical_formula_moiety 'C34 H26 N8 Ru'
_chemical_formula_sum 'C34 H26 N8 Ru'
_chemical_formula_weight 647.70
_chemical_name_systematic
;
 ?
;
_space_group_IT_number 14
_symmetry_cell_setting monoclinic
_symmetry_space_group_name_Hall '-P 2yn'
_symmetry_space_group_name_H-M 'P 1 21/n 1'
_atom_sites_solution_hydrogens geom
_atom_sites_solution_primary direct
_atom_sites_solution_secondary difmap
_audit_creation_method SHELXL-97
_cell_angle_alpha 90.00
_cell_angle_beta 90.256(2)
_cell_angle_gamma 90.00
_cell_formula_units_Z 4
_cell_length_a 10.3999(13)
_cell_length_b 16.029(2)
_cell_length_c 16.665(2)
_cell_measurement_reflns_used 18325
_cell_measurement_temperature 293(2)
_cell_measurement_theta_max 28.3
_cell_measurement_theta_min 2.3
_cell_volume 2778.0(6)
_computing_cell_refinement 'Bruker SMART'
_computing_data_collection 'Bruker SMART'
_computing_data_reduction 'Bruker SAINT'
_computing_molecular_graphics ORTEP-III
_computing_publication_material 'WinGX v1.70.01'
_computing_structure_refinement 'SHELXL-97 (Sheldrick, 1997)'
_computing_structure_solution SHELXS-97
_diffrn_ambient_temperature 293(2)
_diffrn_measured_fraction_theta_full 0.990
_diffrn_measured_fraction_theta_max 0.990
_diffrn_measurement_device_type 'CCD area detector'
_diffrn_measurement_method 'phi and omega scans'
_diffrn_radiation_monochromator graphite
_diffrn_radiation_source 'fine-focus sealed tube'
_diffrn_radiation_type MoK\a
_diffrn_radiation_wavelength 0.71073
_diffrn_reflns_av_R_equivalents 0.0674
_diffrn_reflns_av_sigmaI/netI 0.0900
_diffrn_reflns_limit_h_max 13
_diffrn_reflns_limit_h_min -13
_diffrn_reflns_limit_k_max 20
_diffrn_reflns_limit_k_min -21
_diffrn_reflns_limit_l_max 13
_diffrn_reflns_limit_l_min -22
_diffrn_reflns_number 18325
_diffrn_reflns_theta_full 28.34
_diffrn_reflns_theta_max 28.34
_diffrn_reflns_theta_min 2.30
_exptl_absorpt_coefficient_mu 0.605
_exptl_absorpt_correction_T_max 0.917
_exptl_absorpt_correction_T_min 0.889
_exptl_absorpt_correction_type empirical
_exptl_absorpt_process_details SADABS
_exptl_crystal_colour Brown
_exptl_crystal_density_diffrn 1.548
_exptl_crystal_density_method 'not measured'
_exptl_crystal_description Square
_exptl_crystal_F_000 1280
_exptl_crystal_size_max 0.19
_exptl_crystal_size_mid 0.16
_exptl_crystal_size_min 0.15
_refine_diff_density_max 1.364
_refine_diff_density_min -1.557
_refine_diff_density_rms 0.213
_refine_ls_extinction_method none
_refine_ls_goodness_of_fit_ref 1.086
_refine_ls_hydrogen_treatment mixed
_refine_ls_matrix_type full
_refine_ls_number_parameters 378
_refine_ls_number_reflns 6872
_refine_ls_number_restraints 0
_refine_ls_restrained_S_all 1.086
_refine_ls_R_factor_all 0.0939
_refine_ls_R_factor_gt 0.0578
_refine_ls_shift/su_max 0.007
_refine_ls_shift/su_mean 0.001
_refine_ls_structure_factor_coef Fsqd
_refine_ls_weighting_details 'calc w=1/[\s^2^(Fo^2^)+(0.0500P)^2^+20.8047P] where P=(Fo^2^+2Fc^2^)/3'
_refine_ls_weighting_scheme calc
_refine_ls_wR_factor_gt 0.1213
_refine_ls_wR_factor_ref 0.1779
_reflns_number_gt 4913
_reflns_number_total 6872
_reflns_threshold_expression >2sigma(I)
_cod_data_source_file ic702301a-file006.cif
_cod_data_source_block 25maram
_cod_depositor_comments
;
The following automatic conversions were performed:
'_symmetry_cell_setting' value 'Monoclinic' changed to 'monoclinic'
according to '/home/saulius/struct/CIF-dictionaries/cif_core.dic'
dictionary named 'cif_core.dic' version 2.4.1 from
2010-06-29.

'_exptl_absorpt_correction_type' value 'Empirical' changed to
'empirical' according to
'/home/saulius/struct/CIF-dictionaries/cif_core.dic' dictionary named
'cif_core.dic' version 2.4.1 from 2010-06-29.

Automatic conversion script
Id: cif_fix_enum 1527 2010-12-29 10:47:43Z saulius 
;
_cod_database_code 4304732

loop_
_symmetry_equiv_pos_as_xyz
'x, y, z'
'-x+1/2, y+1/2, -z+1/2'
'-x, -y, -z'
'x-1/2, -y-1/2, z-1/2'

loop_
_atom_site_label
_atom_site_type_symbol
_atom_site_fract_x
_atom_site_fract_y
_atom_site_fract_z
_atom_site_U_iso_or_equiv
_atom_site_adp_type
_atom_site_occupancy
_atom_site_symmetry_multiplicity
_atom_site_calc_flag
_atom_site_refinement_flags
_atom_site_disorder_assembly
_atom_site_disorder_group
Ru1 Ru 0.42477(4) 0.21911(3) 0.10799(3) 0.01257(13) Uani 1 1 d . . .
N7 N 0.2732(4) 0.2839(3) 0.1393(3) 0.0142(9) Uani 1 1 d . . .
N3 N 0.5568(4) 0.1377(3) 0.0768(3) 0.0141(9) Uani 1 1 d . . .
N5 N 0.2803(4) 0.1330(3) 0.1054(3) 0.0097(8) Uani 1 1 d . . .
C24 C 0.1928(6) 0.4210(4) 0.1845(3) 0.0191(12) Uani 1 1 d . . .
H24 H 0.1100 0.4010 0.1928 0.023 Uiso 1 1 calc R . .
N8 N 0.5038(4) 0.3378(3) 0.1184(3) 0.0129(9) Uiso 1 1 d . . .
N6 N 0.1579(4) 0.2494(3) 0.1471(3) 0.0136(9) Uani 1 1 d . . .
N1 N 0.4344(4) 0.2321(3) -0.0157(3) 0.0170(10) Uani 1 1 d . . .
N2 N 0.5779(5) 0.1182(3) 0.0008(3) 0.0175(10) Uani 1 1 d . . .
N4 N 0.4940(4) 0.1850(3) 0.2190(3) 0.0158(10) Uani 1 1 d . . .
C12 C 0.4756(6) 0.2269(4) 0.2933(3) 0.0194(12) Uani 1 1 d . . .
C19 C 0.1795(6) 0.0005(4) 0.0877(4) 0.0212(13) Uani 1 1 d . . .
H19 H 0.1869 -0.0554 0.0734 0.025 Uiso 1 1 calc R . .
C30 C 0.6504(6) 0.4237(4) 0.0370(4) 0.0216(13) Uani 1 1 d . . .
H30 H 0.5805 0.4528 0.0162 0.026 Uiso 1 1 calc R . .
C3 C 0.4789(5) 0.2307(4) -0.1794(3) 0.0202(13) Uani 1 1 d . . .
H3 H 0.4912 0.2295 -0.2346 0.024 Uiso 1 1 calc R . .
C25 C 0.2211(5) 0.5022(4) 0.1995(3) 0.0168(11) Uani 1 1 d . . .
H25 H 0.1577 0.5385 0.2176 0.020 Uiso 1 1 calc R . .
C32 C 0.8787(6) 0.4000(4) 0.0432(4) 0.0228(13) Uani 1 1 d . . .
H32 H 0.9618 0.4141 0.0280 0.027 Uiso 1 1 calc R . .
C22 C 0.1651(5) 0.1657(4) 0.1278(3) 0.0164(11) Uani 1 1 d . . .
C7 C 0.6903(5) 0.0202(4) 0.1271(4) 0.0190(12) Uani 1 1 d . . .
H7 H 0.7112 0.0019 0.0758 0.023 Uiso 1 1 calc R . .
C5 C 0.5141(5) 0.1726(3) -0.0491(3) 0.0142(11) Uani 1 1 d . . .
C28 C 0.4203(5) 0.3941(4) 0.1432(3) 0.0170(12) Uani 1 1 d . . .
C10 C 0.6277(6) 0.0757(4) 0.2835(4) 0.0199(12) Uani 1 1 d . . .
H10 H 0.6109 0.0939 0.3354 0.024 Uiso 1 1 calc R . .
C21 C 0.0528(5) 0.1158(4) 0.1307(4) 0.0186(12) Uani 1 1 d . . .
H21 H -0.0252 0.1391 0.1459 0.022 Uiso 1 1 calc R . .
C31 C 0.7746(6) 0.4443(4) 0.0127(4) 0.0194(12) Uani 1 1 d . . .
H31 H 0.7877 0.4874 -0.0237 0.023 Uiso 1 1 calc R . .
C6 C 0.6099(5) 0.0913(3) 0.1382(3) 0.0110(10) Uiso 1 1 d . . .
C8 C 0.7359(5) -0.0202(4) 0.1929(4) 0.0210(13) Uani 1 1 d . . .
H8 H 0.7894 -0.0662 0.1867 0.025 Uiso 1 1 calc R . .
C18 C 0.2851(6) 0.0515(4) 0.0863(4) 0.0210(13) Uani 1 1 d . . .
H18 H 0.3637 0.0287 0.0714 0.025 Uiso 1 1 calc R . .
C29 C 0.6301(5) 0.3593(4) 0.0925(3) 0.0160(11) Uani 1 1 d . . .
C4 C 0.5340(6) 0.1712(4) -0.1319(4) 0.0228(13) Uani 1 1 d . . .
H4 H 0.5849 0.1298 -0.1545 0.027 Uiso 1 1 calc R . .
C27 C 0.4422(5) 0.4803(4) 0.1598(4) 0.0193(12) Uani 1 1 d . . .
H27 H 0.5238 0.5023 0.1514 0.023 Uiso 1 1 calc R . .
C17 C 0.3552(5) 0.2274(4) 0.3290(4) 0.0215(12) Uani 1 1 d . . .
H17 H 0.2850 0.2044 0.3023 0.026 Uiso 1 1 calc R . .
C9 C 0.7030(5) 0.0069(4) 0.2702(4) 0.0215(13) Uani 1 1 d . . .
H9 H 0.7334 -0.0230 0.3142 0.026 Uiso 1 1 calc R . .
C15 C 0.4423(6) 0.2984(4) 0.4434(4) 0.0237(13) Uani 1 1 d . . .
H15 H 0.4312 0.3218 0.4940 0.028 Uiso 1 1 calc R . .
C34 C 0.7345(5) 0.3144(4) 0.1201(4) 0.0189(12) Uani 1 1 d . . .
H34 H 0.7220 0.2700 0.1551 0.023 Uiso 1 1 calc R . .
C13 C 0.5776(6) 0.2649(4) 0.3319(4) 0.0217(13) Uani 1 1 d . . .
H13 H 0.6575 0.2672 0.3072 0.026 Uiso 1 1 calc R . .
C2 C 0.4050(6) 0.2925(4) -0.1453(4) 0.0235(13) Uani 1 1 d . . .
H2 H 0.3700 0.3347 -0.1768 0.028 Uiso 1 1 calc R . .
C23 C 0.2897(6) 0.3672(3) 0.1562(3) 0.0174(11) Uani 1 1 d . . .
C1 C 0.3837(5) 0.2906(4) -0.0626(4) 0.0194(12) Uani 1 1 d . . .
H1 H 0.3324 0.3316 -0.0397 0.023 Uiso 1 1 calc R . .
C20 C 0.0600(6) 0.0330(4) 0.1108(4) 0.0212(12) Uani 1 1 d . . .
H20 H -0.0125 -0.0009 0.1126 0.025 Uiso 1 1 calc R . .
C33 C 0.8592(6) 0.3352(4) 0.0959(4) 0.0218(13) Uani 1 1 d . . .
H33 H 0.9291 0.3051 0.1155 0.026 Uiso 1 1 calc R . .
C16 C 0.3401(7) 0.2623(4) 0.4041(4) 0.0285(15) Uani 1 1 d . . .
H16 H 0.2597 0.2613 0.4283 0.034 Uiso 1 1 calc R . .
C11 C 0.5755(5) 0.1190(4) 0.2158(4) 0.0168(11) Uani 1 1 d . . .
C26 C 0.3486(6) 0.5313(4) 0.1873(3) 0.0202(12) Uani 1 1 d . . .
H26 H 0.3681 0.5867 0.1984 0.024 Uiso 1 1 calc R . .
C14 C 0.5613(6) 0.2999(4) 0.4075(4) 0.0272(15) Uani 1 1 d . . .
H14 H 0.6308 0.3243 0.4338 0.033 Uiso 1 1 calc R . .

loop_
_atom_site_aniso_label
_atom_site_aniso_U_11
_atom_site_aniso_U_22
_atom_site_aniso_U_33
_atom_site_aniso_U_23
_atom_site_aniso_U_13
_atom_site_aniso_U_12
Ru1 0.0120(2) 0.0125(2) 0.0131(2) -0.00016(18) -0.00017(15) 0.00142(17)
N7 0.0069(19) 0.021(2) 0.014(2) 0.008(2) -0.0022(16) 0.0026(18)
N3 0.011(2) 0.008(2) 0.023(3) 0.0039(18) -0.0004(18) 0.0053(16)
N5 0.011(2) 0.008(2) 0.010(2) 0.0009(17) -0.0031(16) -0.0055(16)
C24 0.022(3) 0.019(3) 0.016(3) 0.002(2) 0.001(2) 0.005(2)
N6 0.010(2) 0.019(2) 0.013(2) 0.0016(18) 0.0025(17) 0.0027(17)
N1 0.018(2) 0.016(3) 0.017(2) 0.0033(19) -0.0051(19) 0.0015(18)
N2 0.021(2) 0.018(2) 0.013(2) -0.0045(19) 0.0049(19) 0.0048(19)
N4 0.018(2) 0.015(2) 0.015(2) -0.0020(19) -0.0045(18) 0.0038(18)
C12 0.023(3) 0.017(3) 0.018(3) 0.003(2) -0.007(2) 0.005(2)
C19 0.029(3) 0.012(3) 0.022(3) -0.003(2) 0.004(3) -0.011(2)
C30 0.022(3) 0.026(3) 0.017(3) -0.003(2) -0.002(2) 0.002(2)
C3 0.015(3) 0.034(4) 0.012(3) -0.002(2) 0.001(2) -0.008(2)
C25 0.015(3) 0.017(3) 0.019(3) 0.004(2) 0.003(2) 0.007(2)
C32 0.023(3) 0.026(3) 0.019(3) -0.006(3) -0.002(2) -0.010(3)
C22 0.022(3) 0.015(3) 0.012(3) 0.000(2) -0.004(2) -0.003(2)
C7 0.017(3) 0.017(3) 0.023(3) 0.003(2) 0.003(2) 0.007(2)
C5 0.018(3) 0.011(3) 0.014(3) 0.000(2) 0.001(2) 0.000(2)
C28 0.016(3) 0.029(3) 0.005(2) 0.000(2) -0.006(2) 0.005(2)
C10 0.022(3) 0.019(3) 0.019(3) -0.002(2) 0.001(2) 0.004(2)
C21 0.013(3) 0.021(3) 0.021(3) 0.004(2) 0.001(2) -0.002(2)
C31 0.022(3) 0.015(3) 0.022(3) 0.002(2) 0.001(2) -0.005(2)
C8 0.014(3) 0.017(3) 0.032(3) 0.000(2) 0.002(2) 0.011(2)
C18 0.026(3) 0.019(3) 0.019(3) -0.005(2) 0.008(2) 0.008(2)
C29 0.018(3) 0.017(3) 0.013(3) 0.000(2) 0.003(2) 0.002(2)
C4 0.017(3) 0.029(3) 0.022(3) -0.004(3) 0.007(2) 0.000(2)
C27 0.009(2) 0.028(3) 0.021(3) -0.005(2) -0.006(2) -0.001(2)
C17 0.016(3) 0.024(3) 0.025(3) 0.002(3) -0.004(2) 0.006(2)
C9 0.017(3) 0.024(3) 0.024(3) 0.013(3) -0.004(2) -0.007(2)
C15 0.035(3) 0.021(3) 0.016(3) -0.004(2) 0.003(3) 0.002(3)
C34 0.019(3) 0.016(3) 0.022(3) -0.002(2) -0.004(2) 0.004(2)
C13 0.020(3) 0.026(3) 0.019(3) -0.007(2) 0.003(2) -0.006(2)
C2 0.022(3) 0.025(3) 0.024(3) 0.001(3) -0.006(2) -0.001(2)
C23 0.022(3) 0.011(3) 0.018(3) 0.000(2) -0.001(2) 0.005(2)
C1 0.020(3) 0.013(3) 0.025(3) 0.000(2) -0.003(2) -0.001(2)
C20 0.021(3) 0.025(3) 0.019(3) 0.003(2) 0.000(2) -0.004(2)
C33 0.018(3) 0.027(3) 0.021(3) -0.003(3) 0.000(2) 0.005(2)
C16 0.030(3) 0.028(4) 0.028(3) 0.000(3) 0.001(3) 0.010(3)
C11 0.012(2) 0.016(3) 0.022(3) 0.008(2) 0.001(2) -0.003(2)
C26 0.030(3) 0.015(3) 0.016(3) 0.001(2) -0.002(2) 0.002(2)
C14 0.031(3) 0.024(3) 0.026(3) -0.002(3) -0.017(3) -0.009(3)

loop_
_atom_type_symbol
_atom_type_description
_atom_type_scat_dispersion_real
_atom_type_scat_dispersion_imag
_atom_type_scat_source
C C 0.0033 0.0016 'International Tables Vol C Tables 4.2.6.8 and 6.1.1.4'
H H 0.0000 0.0000 'International Tables Vol C Tables 4.2.6.8 and 6.1.1.4'
N N 0.0061 0.0033 'International Tables Vol C Tables 4.2.6.8 and 6.1.1.4'
Ru Ru -1.2594 0.8363 'International Tables Vol C Tables 4.2.6.8 and 6.1.1.4'

loop_
_geom_angle_atom_site_label_1
_geom_angle_atom_site_label_2
_geom_angle_atom_site_label_3
_geom_angle
_geom_angle_site_symmetry_1
_geom_angle_site_symmetry_3
_geom_angle_publ_flag
N7 Ru1 N3 170.21(19) . . ?
N7 Ru1 N5 76.79(19) . . ?
N3 Ru1 N5 93.45(18) . . ?
N7 Ru1 N4 100.39(18) . . ?
N3 Ru1 N4 79.56(19) . . ?
N5 Ru1 N4 95.39(18) . . ?
N7 Ru1 N1 104.72(18) . . ?
N3 Ru1 N1 76.52(19) . . ?
N5 Ru1 N1 94.92(18) . . ?
N4 Ru1 N1 154.44(18) . . ?
N7 Ru1 N8 79.10(18) . . ?
N3 Ru1 N8 110.69(18) . . ?
N5 Ru1 N8 155.70(17) . . ?
N4 Ru1 N8 91.82(18) . . ?
N1 Ru1 N8 88.29(18) . . ?
N6 N7 C23 119.7(5) . . ?
N6 N7 Ru1 122.2(4) . . ?
C23 N7 Ru1 118.0(4) . . ?
N2 N3 C6 121.0(4) . . ?
N2 N3 Ru1 121.9(4) . . ?
C6 N3 Ru1 116.1(4) . . ?
C18 N5 C22 118.2(5) . . ?
C18 N5 Ru1 129.3(4) . . ?
C22 N5 Ru1 112.5(3) . . ?
C25 C24 C23 119.6(6) . . ?
C28 N8 C29 122.5(5) . . ?
C28 N8 Ru1 113.0(4) . . ?
C29 N8 Ru1 124.1(4) . . ?
N7 N6 C22 109.4(4) . . ?
C1 N1 C5 119.1(5) . . ?
C1 N1 Ru1 129.4(4) . . ?
C5 N1 Ru1 111.3(3) . . ?
N3 N2 C5 110.4(4) . . ?
C11 N4 C12 119.2(5) . . ?
C11 N4 Ru1 112.9(4) . . ?
C12 N4 Ru1 127.6(4) . . ?
C13 C12 C17 119.4(6) . . ?
C13 C12 N4 120.5(5) . . ?
C17 C12 N4 120.1(5) . . ?
C18 C19 C20 119.7(6) . . ?
C31 C30 C29 120.5(6) . . ?
C4 C3 C2 119.8(6) . . ?
C24 C25 C26 119.3(5) . . ?
C33 C32 C31 120.2(6) . . ?
N5 C22 N6 119.1(5) . . ?
N5 C22 C21 121.3(5) . . ?
N6 C22 C21 119.7(5) . . ?
C8 C7 C6 118.6(5) . . ?
N2 C5 N1 118.8(5) . . ?
N2 C5 C4 121.0(5) . . ?
N1 C5 C4 120.1(5) . . ?
N8 C28 C27 128.2(5) . . ?
N8 C28 C23 117.7(5) . . ?
C27 C28 C23 114.1(5) . . ?
C9 C10 C11 118.6(6) . . ?
C20 C21 C22 119.5(5) . . ?
C32 C31 C30 119.6(6) . . ?
N3 C6 C11 114.0(5) . . ?
N3 C6 C7 124.6(5) . . ?
C11 C6 C7 121.4(5) . . ?
C7 C8 C9 120.6(5) . . ?
N5 C18 C19 123.0(5) . . ?
C34 C29 C30 118.8(5) . . ?
C34 C29 N8 119.9(5) . . ?
C30 C29 N8 121.2(5) . . ?
C3 C4 C5 119.9(6) . . ?
C26 C27 C28 122.4(5) . . ?
C16 C17 C12 119.8(6) . . ?
C10 C9 C8 122.6(5) . . ?
C16 C15 C14 119.6(6) . . ?
C29 C34 C33 120.6(6) . . ?
C12 C13 C14 120.3(6) . . ?
C3 C2 C1 118.8(6) . . ?
N7 C23 C24 125.0(5) . . ?
N7 C23 C28 112.0(5) . . ?
C24 C23 C28 122.9(5) . . ?
N1 C1 C2 122.1(6) . . ?
C21 C20 C19 118.4(5) . . ?
C32 C33 C34 120.2(6) . . ?
C15 C16 C17 120.8(6) . . ?
N4 C11 C6 116.1(5) . . ?
N4 C11 C10 125.7(5) . . ?
C6 C11 C10 118.2(5) . . ?
C27 C26 C25 121.6(6) . . ?
C15 C14 C13 120.0(6) . . ?

loop_
_geom_bond_atom_site_label_1
_geom_bond_atom_site_label_2
_geom_bond_distance
_geom_bond_site_symmetry_2
_geom_bond_publ_flag
Ru1 N7 1.960(4) . ?
Ru1 N3 1.966(4) . ?
Ru1 N5 2.041(4) . ?
Ru1 N4 2.055(5) . ?
Ru1 N1 2.075(5) . ?
Ru1 N8 2.079(5) . ?
N7 N6 1.328(6) . ?
N7 C23 1.376(7) . ?
N3 N2 1.323(6) . ?
N3 C6 1.378(7) . ?
N5 C18 1.346(7) . ?
N5 C22 1.362(7) . ?
C24 C25 1.358(8) . ?
C24 C23 1.408(8) . ?
N8 C28 1.320(7) . ?
N8 C29 1.427(7) . ?
N6 C22 1.382(7) . ?
N1 C1 1.329(7) . ?
N1 C5 1.381(7) . ?
N2 C5 1.375(7) . ?
N4 C11 1.357(7) . ?
N4 C12 1.423(7) . ?
C12 C13 1.380(8) . ?
C12 C17 1.388(8) . ?
C19 C18 1.369(8) . ?
C19 C20 1.402(8) . ?
C30 C31 1.395(8) . ?
C30 C29 1.403(8) . ?
C3 C4 1.364(9) . ?
C3 C2 1.378(9) . ?
C25 C26 1.421(8) . ?
C32 C33 1.375(9) . ?
C32 C31 1.389(8) . ?
C22 C21 1.416(8) . ?
C7 C8 1.357(8) . ?
C7 C6 1.426(7) . ?
C5 C4 1.395(8) . ?
C28 C27 1.428(8) . ?
C28 C23 1.442(8) . ?
C10 C9 1.371(8) . ?
C10 C11 1.429(8) . ?
C21 C20 1.371(8) . ?
C6 C11 1.415(8) . ?
C8 C9 1.404(9) . ?
C29 C34 1.380(8) . ?
C27 C26 1.352(8) . ?
C17 C16 1.380(9) . ?
C15 C16 1.375(9) . ?
C15 C14 1.378(9) . ?
C34 C33 1.400(8) . ?
C13 C14 1.389(9) . ?
C2 C1 1.397(8) . ?
